data_7243696
loop_
_publ_author_name
'Shibuya, Yuga'
'Toyoda, Anna'
'Ohmura, Shiori'
'Higashikawa, Go'
'Koguchi, Shinichi'

_publ_section_title
;
 One-pot synthesis, structural analysis, and oxidation applications of a
 series of diaryltellurium dicarboxylates
;
_journal_issue 52
_journal_name_full 'RSC Advances'
_journal_page_first 32837
_journal_page_last 32840
_journal_paper_doi 10.1039/D1RA06150J
_journal_volume 11
_journal_year 2021
_chemical_formula_moiety 'C8 H8 O2 Te0.5'
_chemical_formula_sum 'C8 H8 O2 Te0.5'
_chemical_formula_weight 199.94
_space_group_crystal_system tetragonal
_space_group_IT_number 88
_space_group_name_Hall '-I 4ad'
_space_group_name_H-M_alt 'I 41/a :2'
_atom_sites_solution_hydrogens geom
_audit_creation_date 2021-07-02
_audit_creation_method
;
Olex2 1.3
(compiled 2020.11.12 svn.r5f609507 for OlexSys, GUI svn.r6272)
;
_audit_update_record
;
2021-07-17 deposited with the CCDC.	2021-09-29 downloaded from the CCDC.
;
_cell_angle_alpha 90
_cell_angle_beta 90
_cell_angle_gamma 90
_cell_formula_units_Z 16
_cell_length_a 15.9927(4)
_cell_length_b 15.9927(4)
_cell_length_c 12.1188(4)
_cell_measurement_reflns_used 3503
_cell_measurement_temperature 101
_cell_measurement_theta_max 29.4190
_cell_measurement_theta_min 2.5470
_cell_volume 3099.58(15)
_computing_cell_refinement 'CrystalClear-SM Expert 2.0 r7 (Rigaku, 2011)'
_computing_data_collection 'CrystalClear-SM Expert 2.0 r7 (Rigaku, 2011)'
_computing_data_reduction 'CrystalClear-SM Expert 2.0 r7 (Rigaku, 2011)'
_computing_molecular_graphics 'Olex2 1.3 (Dolomanov et al., 2009)'
_computing_publication_material 'Olex2 1.3 (Dolomanov et al., 2009)'
_computing_structure_refinement 'SHELXL 2018/3 (Sheldrick, 2015)'
_computing_structure_solution 'ShelXT (Sheldrick, 2015)'
_diffrn_ambient_temperature 101.0
_diffrn_detector_area_resol_mean 28.5714
_diffrn_detector_type 'Rigaku Saturn724+'
_diffrn_measured_fraction_theta_full 0.999
_diffrn_measured_fraction_theta_max 0.892
_diffrn_measurement_details
;
List of Runs (angles in degrees, time in seconds):

  # Type    Start    End  Width  t~exp~   \w     \q     \k     \f   Frames
#--------------------------------------------------------------------------
  1  \w    -50.00 -23.00   0.50   13.81    --    3.50  28.00 -77.00   54
  2  \w    -37.00  80.00   0.50   13.81    --    3.50  50.00-150.00  234
  3  \w      8.00  33.00   0.50   13.81    --    3.50  28.00 -77.00   50
;
_diffrn_measurement_device 'AFC12 (Right): Kappa 3 circle'
_diffrn_measurement_device_type 'Rigaku Saturn724+ (2x2 bin mode)'
_diffrn_measurement_method 'profile data from \w-scans'
_diffrn_measurement_specimen_support 'Mitegen 50um'
_diffrn_radiation_type MoK\a
_diffrn_radiation_wavelength 0.71073
_diffrn_reflns_av_R_equivalents 0.0440
_diffrn_reflns_av_unetI/netI 0.0334
_diffrn_reflns_Laue_measured_fraction_full 0.999
_diffrn_reflns_Laue_measured_fraction_max 0.892
_diffrn_reflns_limit_h_max 21
_diffrn_reflns_limit_h_min -19
_diffrn_reflns_limit_k_max 20
_diffrn_reflns_limit_k_min -15
_diffrn_reflns_limit_l_max 16
_diffrn_reflns_limit_l_min -14
_diffrn_reflns_number 8462
_diffrn_reflns_point_group_measured_fraction_full 0.999
_diffrn_reflns_point_group_measured_fraction_max 0.892
_diffrn_reflns_theta_full 25.242
_diffrn_reflns_theta_max 29.309
_diffrn_reflns_theta_min 2.547
_exptl_absorpt_coefficient_mu 1.932
_exptl_absorpt_correction_T_max 1.00000
_exptl_absorpt_correction_T_min 0.88364
_exptl_absorpt_correction_type multi-scan
_exptl_absorpt_process_details
;
CrysAlisPro 1.171.39.20a (Rigaku Oxford Diffraction, 2015)
Empirical absorption correction using spherical harmonics,
 implemented in SCALE3 ABSPACK scaling algorithm.
;
_exptl_crystal_colour 'clear light colourless'
_exptl_crystal_colour_lustre clear
_exptl_crystal_colour_modifier light
_exptl_crystal_colour_primary colourless
_exptl_crystal_density_diffrn 1.714
_exptl_crystal_description block
_exptl_crystal_F_000 1568
_exptl_crystal_size_max 0.15
_exptl_crystal_size_mid 0.075
_exptl_crystal_size_min 0.05
_refine_diff_density_max 2.111
_refine_diff_density_min -0.725
_refine_diff_density_rms 0.129
_refine_ls_extinction_method none
_refine_ls_goodness_of_fit_ref 0.992
_refine_ls_hydrogen_treatment constr
_refine_ls_matrix_type full
_refine_ls_number_parameters 97
_refine_ls_number_reflns 1891
_refine_ls_number_restraints 3
_refine_ls_restrained_S_all 0.992
_refine_ls_R_factor_all 0.0502
_refine_ls_R_factor_gt 0.0399
_refine_ls_shift/su_max 0.000
_refine_ls_shift/su_mean 0.000
_refine_ls_structure_factor_coef Fsqd
_refine_ls_weighting_details 'w=1/[\s^2^(Fo^2^)+85.9728P] where P=(Fo^2^+2Fc^2^)/3'
_refine_ls_weighting_scheme calc
_refine_ls_wR_factor_gt 0.0958
_refine_ls_wR_factor_ref 0.0997
_reflns_Friedel_coverage 0.000
_reflns_number_gt 1609
_reflns_number_total 1891
_reflns_threshold_expression 'I > 2\s(I)'
_cod_data_source_file d1ra06150j2.cif
_cod_data_source_block 200320
_cod_original_cell_volume 3099.58(19)
_cod_original_sg_symbol_H-M 'I 41/a'
_cod_original_formula_sum 'C8 H8 O2 Te0.50'
_cod_database_code 7243696
_shelx_shelxl_version_number 2018/3
_shelx_space_group_comment
;
The symmetry employed for this shelxl refinement is uniquely defined
by the following loop, which should always be used as a source of
symmetry information in preference to the above space-group names.
They are only intended as comments.
;
_shelx_estimated_absorpt_t_max 0.910
_shelx_estimated_absorpt_t_min 0.760
_olex2_refinement_description
;
1. Fixed Uiso
 At 1.2 times of:
  All C(H) groups
 At 1.5 times of:
  All C(H,H,H) groups
2. Restrained planarity
 C005, C00B, C007, C008, C009, C004
 with sigma of 0.1
3.a Aromatic/amide H refined with riding coordinates:
 C004(H004), C005(H005), C007(H007), C009(H009), C00B(H00D)
3.b Idealised Me refined as rotating group:
 C00A(H00A,H00B,H00C)
;
_olex2_submission_special_instructions 'No special instructions were received'
_oxdiff_exptl_absorpt_empirical_details
;
Empirical correction (ABSPACK) includes:
- Absorption correction using spherical harmonics
- Frame scaling
;

loop_
_space_group_symop_operation_xyz
'x, y, z'
'-x+1/2, -y, z+1/2'
'-y+3/4, x+1/4, z+1/4'
'y+3/4, -x+3/4, z+3/4'
'x+1/2, y+1/2, z+1/2'
'-x+1, -y+1/2, z+1'
'-y+5/4, x+3/4, z+3/4'
'y+5/4, -x+5/4, z+5/4'
'-x, -y, -z'
'x-1/2, y, -z-1/2'
'y-3/4, -x-1/4, -z-1/4'
'-y-3/4, x-3/4, -z-3/4'
'-x+1/2, -y+1/2, -z+1/2'
'x, y+1/2, -z'
'y-1/4, -x+1/4, -z+1/4'
'-y-1/4, x-1/4, -z-1/4'

loop_
_atom_site_label
_atom_site_type_symbol
_atom_site_fract_x
_atom_site_fract_y
_atom_site_fract_z
_atom_site_U_iso_or_equiv
_atom_site_adp_type
_atom_site_occupancy
_atom_site_site_symmetry_order
_atom_site_calc_flag
_atom_site_refinement_flags_posn
_atom_site_refinement_flags_adp
_atom_site_refinement_flags_occupancy
_atom_site_disorder_assembly
_atom_site_disorder_group
Te01 Te 0.500000 0.750000 0.27625(3) 0.01396(13) Uani 1 2 d S T P . .
O002 O 0.4143(2) 0.8536(2) 0.2965(3) 0.0184(7) Uani 1 1 d . . . . .
O003 O 0.4613(2) 0.8941(2) 0.1318(3) 0.0240(8) Uani 1 1 d . . . . .
C004 C 0.6632(3) 0.8012(3) 0.3911(4) 0.0156(9) Uani 1 1 d . . . . .
H004 H 0.688264 0.771196 0.332082 0.019 Uiso 1 1 calc R U . . .
C005 C 0.6761(4) 0.8797(3) 0.5590(4) 0.0235(11) Uani 1 1 d . . . . .
H005 H 0.709891 0.903617 0.615155 0.028 Uiso 1 1 calc R U . . .
C006 C 0.4130(3) 0.9012(3) 0.2083(4) 0.0173(10) Uani 1 1 d . . . . .
C007 C 0.5399(3) 0.8524(4) 0.4831(4) 0.0232(11) Uani 1 1 d . . . . .
H007 H 0.480778 0.857728 0.487051 0.028 Uiso 1 1 calc R U . . .
C008 C 0.5767(3) 0.8091(3) 0.3962(4) 0.0161(10) Uani 1 1 d . . . . .
C009 C 0.7129(3) 0.8369(3) 0.4722(5) 0.0222(11) Uani 1 1 d . . . . .
H009 H 0.771997 0.832138 0.468201 0.027 Uiso 1 1 calc R U . . .
C00A C 0.3469(4) 0.9680(3) 0.2093(5) 0.0246(11) Uani 1 1 d . . . . .
H00A H 0.296686 0.947242 0.171887 0.037 Uiso 1 1 calc R U . . .
H00B H 0.367759 1.017678 0.170838 0.037 Uiso 1 1 calc R U . . .
H00C H 0.333179 0.982472 0.285717 0.037 Uiso 1 1 calc R U . . .
C00B C 0.5899(4) 0.8875(4) 0.5636(5) 0.0275(12) Uani 1 1 d . . . . .
H00D H 0.564919 0.917405 0.622779 0.033 Uiso 1 1 calc R U . . .

loop_
_atom_site_aniso_label
_atom_site_aniso_U_11
_atom_site_aniso_U_22
_atom_site_aniso_U_33
_atom_site_aniso_U_23
_atom_site_aniso_U_13
_atom_site_aniso_U_12
Te01 0.0150(2) 0.0154(2) 0.0114(2) 0.000 0.000 0.00065(18)
O002 0.0202(18) 0.0203(18) 0.0147(17) 0.0021(14) 0.0020(14) 0.0027(14)
O003 0.035(2) 0.0196(18) 0.0174(17) 0.0040(16) 0.0054(17) -0.0009(15)
C004 0.021(2) 0.018(2) 0.007(2) -0.0007(17) 0.0011(18) -0.0003(18)
C005 0.027(3) 0.025(3) 0.019(3) -0.005(2) -0.006(2) -0.004(2)
C006 0.019(2) 0.017(2) 0.017(2) -0.0017(19) -0.0017(19) -0.0033(18)
C007 0.019(3) 0.032(3) 0.019(2) -0.007(2) 0.003(2) -0.002(2)
C008 0.021(2) 0.018(2) 0.010(2) 0.0010(17) -0.0012(18) -0.0025(18)
C009 0.019(2) 0.022(3) 0.025(3) 0.002(2) 0.001(2) -0.003(2)
C00A 0.027(3) 0.020(3) 0.026(3) 0.001(2) 0.000(2) 0.004(2)
C00B 0.026(3) 0.037(3) 0.020(3) -0.010(2) 0.002(2) -0.005(2)

loop_
_atom_type_symbol
_atom_type_description
_atom_type_scat_dispersion_real
_atom_type_scat_dispersion_imag
_atom_type_scat_source
C C 0.0033 0.0016 'International Tables Vol C Tables 4.2.6.8 and 6.1.1.4'
H H 0.0000 0.0000 'International Tables Vol C Tables 4.2.6.8 and 6.1.1.4'
O O 0.0106 0.0060 'International Tables Vol C Tables 4.2.6.8 and 6.1.1.4'
Te Te -0.5308 1.6751 'International Tables Vol C Tables 4.2.6.8 and 6.1.1.4'

loop_
_geom_angle_atom_site_label_1
_geom_angle_atom_site_label_2
_geom_angle_atom_site_label_3
_geom_angle
_geom_angle_site_symmetry_1
_geom_angle_site_symmetry_3
_geom_angle_publ_flag
O002 Te01 O002 166.99(19) 6_564 . ?
C008 Te01 O002 86.99(17) 6_564 6_564 ?
C008 Te01 O002 84.11(17) 6_564 . ?
C008 Te01 O002 86.99(17) . . ?
C008 Te01 O002 84.11(17) . 6_564 ?
C008 Te01 C008 93.6(3) 6_564 . ?
C006 O002 Te01 111.3(3) . . ?
C008 C004 H004 120.0 . . ?
C009 C004 H004 120.0 . . ?
C009 C004 C008 120.1(5) . . ?
C009 C005 H005 120.1 . . ?
C00B C005 H005 120.1 . . ?
C00B C005 C009 119.9(5) . . ?
O002 C006 C00A 114.7(5) . . ?
O003 C006 O002 123.9(5) . . ?
O003 C006 C00A 121.4(5) . . ?
C008 C007 H007 120.3 . . ?
C00B C007 H007 120.3 . . ?
C00B C007 C008 119.5(5) . . ?
C004 C008 Te01 120.3(3) . . ?
C004 C008 C007 120.0(5) . . ?
C007 C008 Te01 119.7(4) . . ?
C004 C009 H009 120.1 . . ?
C005 C009 C004 119.9(5) . . ?
C005 C009 H009 120.1 . . ?
C006 C00A H00A 109.5 . . ?
C006 C00A H00B 109.5 . . ?
C006 C00A H00C 109.5 . . ?
H00A C00A H00B 109.5 . . ?
H00A C00A H00C 109.5 . . ?
H00B C00A H00C 109.5 . . ?
C005 C00B H00D 119.6 . . ?
C007 C00B C005 120.7(5) . . ?
C007 C00B H00D 119.6 . . ?

loop_
_geom_bond_atom_site_label_1
_geom_bond_atom_site_label_2
_geom_bond_distance
_geom_bond_site_symmetry_2
_geom_bond_publ_flag
Te01 O002 2.164(3) 6_564 ?
Te01 O002 2.164(3) . ?
Te01 C008 2.124(5) 6_564 ?
Te01 C008 2.124(5) . ?
O002 C006 1.312(6) . ?
O003 C006 1.212(6) . ?
C004 H004 0.9500 . ?
C004 C008 1.390(7) . ?
C004 C009 1.387(7) . ?
C005 H005 0.9500 . ?
C005 C009 1.386(8) . ?
C005 C00B 1.385(8) . ?
C006 C00A 1.502(7) . ?
C007 H007 0.9500 . ?
C007 C008 1.392(7) . ?
C007 C00B 1.381(8) . ?
C009 H009 0.9500 . ?
C00A H00A 0.9800 . ?
C00A H00B 0.9800 . ?
C00A H00C 0.9800 . ?
C00B H00D 0.9500 . ?

loop_
_geom_torsion_atom_site_label_1
_geom_torsion_atom_site_label_2
_geom_torsion_atom_site_label_3
_geom_torsion_atom_site_label_4
_geom_torsion
_geom_torsion_site_symmetry_1
_geom_torsion_site_symmetry_2
_geom_torsion_site_symmetry_3
_geom_torsion_site_symmetry_4
_geom_torsion_publ_flag
Te01 O002 C006 O003 -8.8(6) . . . . ?
Te01 O002 C006 C00A 172.2(3) . . . . ?
C008 C004 C009 C005 0.8(8) . . . . ?
C008 C007 C00B C005 -0.4(8) . . . . ?
C009 C004 C008 Te01 -177.3(4) . . . . ?
C009 C004 C008 C007 -0.5(7) . . . . ?
C009 C005 C00B C007 0.7(8) . . . . ?
C00B C005 C009 C004 -0.9(8) . . . . ?
C00B C007 C008 Te01 177.1(4) . . . . ?
C00B C007 C008 C004 0.3(8) . . . . ?
